data_4341011
loop_
_publ_author_name
'Kulmaczewski, Rafal'
'Shepherd, Helena J.'
'Cespedes, Oscar'
'Halcrow, Malcolm A.'

_publ_section_title
;
 A homologous series of [Fe(H&#x2082;Bpz&#x2082;)&#x2082;(L)]
 spin-crossover complexes with annelated bipyridyl co-ligands.
;
_journal_issue 18
_journal_name_full 'Inorganic chemistry'
_journal_page_first 9809
_journal_page_last 9817
_journal_paper_doi 10.1021/ic501402q
_journal_volume 53
_journal_year 2014
_chemical_formula_moiety 'C30 H26 B2 Fe N12, 1.5[C7 H8]'
_chemical_formula_sum 'C40.5 H38 B2 Fe N12'
_chemical_formula_weight 770.30
_chemical_name_systematic
;
Bis[di(pyrazol-1-yl)dihydridoborate][dipyrido[3,2-a:2'3'-c]phenazine]-
iron(II) sesqui-toluene solvate
;
_space_group_IT_number 2
_symmetry_cell_setting triclinic
_symmetry_space_group_name_Hall '-P 1'
_symmetry_space_group_name_H-M 'P -1'
_atom_sites_solution_hydrogens geom
_atom_sites_solution_primary direct
_atom_sites_solution_secondary difmap
_audit_creation_method SHELXL-97
_cell_angle_alpha 83.563(6)
_cell_angle_beta 87.179(6)
_cell_angle_gamma 87.900(5)
_cell_formula_units_Z 2
_cell_length_a 10.0816(6)
_cell_length_b 11.2905(8)
_cell_length_c 16.4335(15)
_cell_measurement_reflns_used 2607
_cell_measurement_temperature 120(2)
_cell_measurement_theta_max 26.29
_cell_measurement_theta_min 3.06
_cell_volume 1855.6(2)
_computing_cell_refinement 'CrysAlisPro, Agilent Technologies'
_computing_data_collection 'CrysAlisPro, Agilent Technologies'
_computing_data_reduction 'CrysAlisPro, Agilent Technologies'
_computing_molecular_graphics 'XSEED (Barbour, 2001)'
_computing_publication_material 'local program'
_computing_structure_refinement 'SHELXL-97 (Sheldrick, 1997)'
_computing_structure_solution 'SHELXS-97 (Sheldrick, 1990)'
_diffrn_ambient_temperature 120(2)
_diffrn_detector_area_resol_mean 5.3095
_diffrn_measured_fraction_theta_full 0.991
_diffrn_measured_fraction_theta_max 0.991
_diffrn_measurement_device_type 'SuperNova, Dual, Cu at zero, Atlas'
_diffrn_measurement_method '\w scans'
_diffrn_radiation_monochromator mirror
_diffrn_radiation_source 'SuperNova (Mo) X-ray Source'
_diffrn_radiation_type MoK\a
_diffrn_radiation_wavelength 0.71073
_diffrn_reflns_av_R_equivalents 0.0532
_diffrn_reflns_av_sigmaI/netI 0.1000
_diffrn_reflns_limit_h_max 10
_diffrn_reflns_limit_h_min -11
_diffrn_reflns_limit_k_max 13
_diffrn_reflns_limit_k_min -12
_diffrn_reflns_limit_l_max 19
_diffrn_reflns_limit_l_min -17
_diffrn_reflns_number 11936
_diffrn_reflns_theta_full 25.03
_diffrn_reflns_theta_max 25.03
_diffrn_reflns_theta_min 2.76
_diffrn_standards_decay_% 0
_diffrn_standards_interval_count 0
_diffrn_standards_interval_time 0
_diffrn_standards_number 0
_exptl_absorpt_coefficient_mu 0.456
_exptl_absorpt_correction_T_max 1.000
_exptl_absorpt_correction_T_min 0.531
_exptl_absorpt_correction_type multi-scan
_exptl_absorpt_process_details
; 
CrysAlisPro, Agilent Technologies,
Version 1.171.36.24 (release 03-12-2012 CrysAlis171 .NET)
Empirical absorption correction using spherical harmonics,
 implemented in SCALE3 ABSPACK scaling algorithm.
;
_exptl_crystal_colour violet
_exptl_crystal_density_diffrn 1.379
_exptl_crystal_density_method 'not measured'
_exptl_crystal_description fragment
_exptl_crystal_F_000 802
_exptl_crystal_size_max 0.26
_exptl_crystal_size_mid 0.18
_exptl_crystal_size_min 0.15
_refine_diff_density_max 0.372
_refine_diff_density_min -0.403
_refine_diff_density_rms 0.077
_refine_ls_extinction_method none
_refine_ls_goodness_of_fit_ref 1.084
_refine_ls_hydrogen_treatment constr
_refine_ls_matrix_type full
_refine_ls_number_parameters 498
_refine_ls_number_reflns 6505
_refine_ls_number_restraints 0
_refine_ls_restrained_S_all 1.084
_refine_ls_R_factor_all 0.1012
_refine_ls_R_factor_gt 0.0638
_refine_ls_shift/su_max 0.000
_refine_ls_shift/su_mean 0.000
_refine_ls_structure_factor_coef Fsqd
_refine_ls_weighting_details 'calc w=1/[\s^2^(Fo^2^)+(0.0490P)^2^+0.9490P] where P=(Fo^2^+2Fc^2^)/3'
_refine_ls_weighting_scheme calc
_refine_ls_wR_factor_gt 0.1344
_refine_ls_wR_factor_ref 0.1531
_reflns_number_gt 4496
_reflns_number_total 6505
_reflns_threshold_expression >2sigma(I)
_cod_data_source_file ic501402q_si_005.cif
_cod_data_source_block rk35120
_cod_depositor_comments
;
The following automatic conversions were performed:

'_symmetry_cell_setting' value 'Triclinic' changed to 'triclinic'
according to
/home/saulius/struct/COD-crude-data--automatic-downloads/rss-feeds/ACS/lib/dictionaries/cif_core.dic
dictionary named 'cif_core.dic' version 2.4.2 from 2011-04-26.

Automatic conversion script
Id: cif_fix_values 2281 2013-09-26 08:29:07Z andrius 

 Adding full bibliography for 4340990--4341018.cif.
;
_cod_original_formula_sum 'C40.50 H38 B2 Fe N12'
_cod_database_code 4341011

loop_
_symmetry_equiv_pos_as_xyz
'x, y, z'
'-x, -y, -z'

loop_
_atom_site_label
_atom_site_type_symbol
_atom_site_fract_x
_atom_site_fract_y
_atom_site_fract_z
_atom_site_U_iso_or_equiv
_atom_site_adp_type
_atom_site_occupancy
_atom_site_symmetry_multiplicity
_atom_site_calc_flag
_atom_site_refinement_flags
Fe1 Fe 0.41950(5) 0.20680(5) 0.25567(4) 0.01995(18) Uani 1 1 d .
B2 B 0.4309(5) 0.4385(4) 0.3704(3) 0.0296(12) Uani 1 1 d .
H2A H 0.3375 0.4609 0.3582 0.035 Uiso 1 1 calc R
H2B H 0.4629 0.4956 0.4061 0.035 Uiso 1 1 calc R
N3 N 0.4386(3) 0.3107(3) 0.4152(2) 0.0249(8) Uani 1 1 d .
N4 N 0.4167(3) 0.2110(3) 0.3772(2) 0.0241(8) Uani 1 1 d .
C5 C 0.4135(4) 0.1201(4) 0.4368(3) 0.0267(10) Uani 1 1 d .
H5 H 0.4012 0.0395 0.4281 0.032 Uiso 1 1 calc R
C6 C 0.4305(4) 0.1583(4) 0.5132(3) 0.0316(11) Uani 1 1 d .
H6 H 0.4309 0.1116 0.5650 0.038 Uiso 1 1 calc R
C7 C 0.4466(4) 0.2784(4) 0.4965(3) 0.0314(11) Uani 1 1 d .
H7 H 0.4612 0.3311 0.5361 0.038 Uiso 1 1 calc R
N8 N 0.5168(3) 0.4449(3) 0.2900(2) 0.0276(8) Uani 1 1 d .
N9 N 0.5118(3) 0.3632(3) 0.2350(2) 0.0200(8) Uani 1 1 d .
C10 C 0.5935(4) 0.4009(4) 0.1720(3) 0.0260(10) Uani 1 1 d .
H10 H 0.6103 0.3601 0.1248 0.031 Uiso 1 1 calc R
C11 C 0.6511(4) 0.5074(4) 0.1839(3) 0.0311(11) Uani 1 1 d .
H11 H 0.7121 0.5529 0.1484 0.037 Uiso 1 1 calc R
C12 C 0.5984(4) 0.5310(3) 0.2594(3) 0.0299(11) Uani 1 1 d .
H12 H 0.6173 0.5986 0.2858 0.036 Uiso 1 1 calc R
B13 B 0.5302(5) -0.0725(5) 0.2209(4) 0.0350(13) Uani 1 1 d .
H13A H 0.5634 -0.1563 0.2300 0.042 Uiso 1 1 calc R
H13B H 0.5204 -0.0512 0.1614 0.042 Uiso 1 1 calc R
N14 N 0.6289(3) 0.0101(3) 0.2526(2) 0.0252(8) Uani 1 1 d .
N15 N 0.5992(3) 0.1268(3) 0.2627(2) 0.0215(8) Uani 1 1 d .
C16 C 0.7109(4) 0.1710(4) 0.2871(3) 0.0305(11) Uani 1 1 d .
H16 H 0.7199 0.2506 0.2991 0.037 Uiso 1 1 calc R
C17 C 0.8118(4) 0.0829(4) 0.2923(3) 0.0412(13) Uani 1 1 d .
H17 H 0.9002 0.0905 0.3081 0.049 Uiso 1 1 calc R
C18 C 0.7567(4) -0.0166(4) 0.2700(3) 0.0352(11) Uani 1 1 d .
H18 H 0.8009 -0.0919 0.2672 0.042 Uiso 1 1 calc R
N19 N 0.3953(3) -0.0585(3) 0.2671(2) 0.0269(8) Uani 1 1 d .
N20 N 0.3319(3) 0.0489(3) 0.2744(2) 0.0230(8) Uani 1 1 d .
C21 C 0.2106(4) 0.0227(4) 0.3067(3) 0.0305(10) Uani 1 1 d .
H21 H 0.1444 0.0806 0.3196 0.037 Uiso 1 1 calc R
C22 C 0.1937(4) -0.0995(4) 0.3191(3) 0.0389(12) Uani 1 1 d .
H22 H 0.1167 -0.1405 0.3403 0.047 Uiso 1 1 calc R
C23 C 0.3123(5) -0.1469(4) 0.2941(3) 0.0393(12) Uani 1 1 d .
H23 H 0.3337 -0.2297 0.2955 0.047 Uiso 1 1 calc R
N24 N 0.2399(3) 0.2818(3) 0.24534(19) 0.0181(7) Uani 1 1 d .
C25 C 0.1954(4) 0.2877(3) 0.1684(2) 0.0196(9) Uani 1 1 d .
C26 C 0.0663(4) 0.3281(3) 0.1479(2) 0.0202(9) Uani 1 1 d .
C27 C -0.0210(4) 0.3595(3) 0.2111(3) 0.0227(9) Uani 1 1 d .
H27 H -0.1095 0.3862 0.2001 0.027 Uiso 1 1 calc R
C28 C 0.0230(4) 0.3513(3) 0.2897(3) 0.0237(9) Uani 1 1 d .
H28 H -0.0353 0.3721 0.3334 0.028 Uiso 1 1 calc R
C29 C 0.1533(4) 0.3123(3) 0.3050(3) 0.0231(9) Uani 1 1 d .
H29 H 0.1820 0.3070 0.3595 0.028 Uiso 1 1 calc R
N30 N 0.4092(3) 0.2076(3) 0.1359(2) 0.0219(8) Uani 1 1 d .
C31 C 0.2892(4) 0.2499(3) 0.1069(2) 0.0197(9) Uani 1 1 d .
C32 C 0.2583(4) 0.2538(3) 0.0249(2) 0.0212(9) Uani 1 1 d .
C33 C 0.3555(4) 0.2183(4) -0.0315(3) 0.0260(10) Uani 1 1 d .
H33 H 0.3384 0.2212 -0.0880 0.031 Uiso 1 1 calc R
C34 C 0.4766(4) 0.1790(4) -0.0025(3) 0.0286(10) Uani 1 1 d .
H34 H 0.5449 0.1547 -0.0396 0.034 Uiso 1 1 calc R
C35 C 0.5007(4) 0.1743(4) 0.0803(3) 0.0280(10) Uani 1 1 d .
H35 H 0.5855 0.1462 0.0983 0.034 Uiso 1 1 calc R
C36 C 0.1246(4) 0.2980(3) 0.0009(2) 0.0208(9) Uani 1 1 d .
C37 C 0.0302(4) 0.3321(3) 0.0626(3) 0.0216(9) Uani 1 1 d .
N38 N 0.0972(3) 0.3028(3) -0.0777(2) 0.0256(8) Uani 1 1 d .
N39 N -0.0926(3) 0.3713(3) 0.0438(2) 0.0265(8) Uani 1 1 d .
C40 C -0.0283(4) 0.3410(3) -0.0968(3) 0.0234(10) Uani 1 1 d .
C41 C -0.0648(4) 0.3467(4) -0.1797(3) 0.0314(11) Uani 1 1 d .
H41 H -0.0024 0.3236 -0.2207 0.038 Uiso 1 1 calc R
C42 C -0.1899(5) 0.3856(4) -0.2002(3) 0.0364(12) Uani 1 1 d .
H42 H -0.2136 0.3900 -0.2557 0.044 Uiso 1 1 calc R
C43 C -0.2840(4) 0.4190(4) -0.1406(3) 0.0337(12) Uani 1 1 d .
H43 H -0.3708 0.4451 -0.1561 0.040 Uiso 1 1 calc R
C44 C -0.2523(4) 0.4146(3) -0.0598(3) 0.0309(11) Uani 1 1 d .
H44 H -0.3165 0.4380 -0.0200 0.037 Uiso 1 1 calc R
C45 C -0.1227(4) 0.3747(3) -0.0362(3) 0.0253(10) Uani 1 1 d .
C46 C 0.0742(10) -0.0203(8) 0.0272(6) 0.034(2) Uiso 0.50 1 d P
C47 C -0.0446(13) 0.0235(9) 0.0610(7) 0.034(3) Uiso 0.50 1 d P
H47 H -0.0562 0.0339 0.1175 0.040 Uiso 0.50 1 calc PR
C48 C -0.1469(12) 0.0512(10) 0.0053(8) 0.054(3) Uiso 0.50 1 d P
H48 H -0.2284 0.0835 0.0260 0.065 Uiso 0.50 1 calc PR
C49 C -0.1372(13) 0.0354(11) -0.0751(8) 0.048(3) Uiso 0.50 1 d P
H49 H -0.2104 0.0534 -0.1091 0.058 Uiso 0.50 1 calc PR
C50 C -0.0210(10) -0.0067(9) -0.1056(7) 0.045(2) Uiso 0.50 1 d P
H50 H -0.0101 -0.0168 -0.1622 0.053 Uiso 0.50 1 calc PR
C51 C 0.0880(14) -0.0366(10) -0.0517(7) 0.042(4) Uiso 0.50 1 d P
H51 H 0.1697 -0.0680 -0.0729 0.050 Uiso 0.50 1 calc PR
C52 C 0.1910(12) -0.0535(11) 0.0788(7) 0.050(3) Uiso 0.50 1 d P
H52A H 0.1690 -0.0370 0.1353 0.075 Uiso 0.50 1 calc PR
H52B H 0.2672 -0.0067 0.0568 0.075 Uiso 0.50 1 calc PR
H52C H 0.2133 -0.1386 0.0781 0.075 Uiso 0.50 1 calc PR
C53 C 0.0382(5) 0.3162(4) 0.5589(3) 0.0429(12) Uani 1 1 d .
C54 C -0.0849(5) 0.3760(4) 0.5566(4) 0.0498(14) Uani 1 1 d .
H54 H -0.0972 0.4480 0.5814 0.060 Uiso 1 1 calc R
C55 C -0.1893(5) 0.3325(5) 0.5189(3) 0.0525(14) Uani 1 1 d .
H55 H -0.2725 0.3747 0.5181 0.063 Uiso 1 1 calc R
C56 C -0.1741(5) 0.2288(5) 0.4826(3) 0.0538(15) Uani 1 1 d .
H56 H -0.2466 0.1982 0.4576 0.065 Uiso 1 1 calc R
C57 C -0.0509(6) 0.1697(5) 0.4830(3) 0.0598(16) Uani 1 1 d .
H57 H -0.0386 0.0994 0.4564 0.072 Uiso 1 1 calc R
C58 C 0.0539(5) 0.2112(5) 0.5215(3) 0.0483(13) Uani 1 1 d .
H58 H 0.1368 0.1682 0.5225 0.058 Uiso 1 1 calc R
C59 C 0.1517(5) 0.3621(5) 0.6025(4) 0.0596(16) Uani 1 1 d .
H59A H 0.2028 0.4176 0.5641 0.089 Uiso 1 1 calc R
H59B H 0.2096 0.2949 0.6230 0.089 Uiso 1 1 calc R
H59C H 0.1159 0.4034 0.6485 0.089 Uiso 1 1 calc R

loop_
_atom_site_aniso_label
_atom_site_aniso_U_11
_atom_site_aniso_U_22
_atom_site_aniso_U_33
_atom_site_aniso_U_23
_atom_site_aniso_U_13
_atom_site_aniso_U_12
Fe1 0.0176(3) 0.0182(3) 0.0253(4) -0.0073(2) -0.0023(2) -0.0003(2)
B2 0.030(3) 0.018(3) 0.045(3) -0.017(2) -0.008(2) 0.0015(19)
N3 0.0294(19) 0.0213(19) 0.026(2) -0.0101(15) -0.0068(16) 0.0001(14)
N4 0.0229(18) 0.0197(19) 0.031(2) -0.0083(16) -0.0061(16) 0.0023(14)
C5 0.030(2) 0.019(2) 0.031(3) -0.0056(19) -0.0031(19) 0.0047(17)
C6 0.039(3) 0.029(3) 0.026(3) 0.000(2) -0.004(2) 0.0077(19)
C7 0.028(2) 0.042(3) 0.026(3) -0.012(2) -0.006(2) 0.0019(19)
N8 0.0265(19) 0.0220(19) 0.037(2) -0.0124(16) -0.0032(17) -0.0020(14)
N9 0.0160(17) 0.0153(17) 0.030(2) -0.0066(15) -0.0025(15) -0.0007(13)
C10 0.021(2) 0.024(2) 0.032(3) -0.0044(19) 0.004(2) 0.0030(17)
C11 0.025(2) 0.023(2) 0.043(3) 0.007(2) 0.001(2) -0.0023(17)
C12 0.029(2) 0.014(2) 0.048(3) -0.003(2) -0.009(2) -0.0047(17)
B13 0.036(3) 0.027(3) 0.044(3) -0.013(3) -0.005(3) 0.005(2)
N14 0.0241(19) 0.0205(19) 0.031(2) -0.0044(15) 0.0010(16) 0.0041(14)
N15 0.0209(18) 0.0187(18) 0.026(2) -0.0067(15) -0.0040(15) 0.0020(13)
C16 0.022(2) 0.025(2) 0.046(3) -0.007(2) -0.006(2) -0.0033(17)
C17 0.022(2) 0.040(3) 0.061(4) -0.002(2) -0.010(2) 0.002(2)
C18 0.027(2) 0.026(2) 0.050(3) 0.001(2) 0.001(2) 0.0062(18)
N19 0.0299(19) 0.0159(18) 0.036(2) -0.0082(16) -0.0011(17) -0.0040(14)
N20 0.0219(18) 0.0217(19) 0.027(2) -0.0083(15) -0.0027(15) -0.0016(14)
C21 0.024(2) 0.028(2) 0.041(3) -0.012(2) 0.003(2) -0.0054(18)
C22 0.030(3) 0.034(3) 0.053(3) -0.008(2) 0.003(2) -0.013(2)
C23 0.045(3) 0.016(2) 0.060(3) -0.013(2) -0.002(3) -0.012(2)
N24 0.0179(17) 0.0172(17) 0.0199(19) -0.0042(14) -0.0011(15) -0.0020(13)
C25 0.022(2) 0.0106(19) 0.027(2) -0.0025(17) -0.0019(18) -0.0045(15)
C26 0.017(2) 0.014(2) 0.030(2) -0.0040(17) -0.0036(18) -0.0011(15)
C27 0.016(2) 0.017(2) 0.034(3) -0.0019(18) -0.0013(19) -0.0003(15)
C28 0.023(2) 0.023(2) 0.026(2) -0.0102(18) 0.0024(18) 0.0010(16)
C29 0.022(2) 0.022(2) 0.027(2) -0.0092(18) -0.0020(19) -0.0009(16)
N30 0.0176(17) 0.0185(18) 0.030(2) -0.0041(15) 0.0012(15) 0.0018(13)
C31 0.018(2) 0.015(2) 0.028(2) -0.0041(17) -0.0056(18) -0.0011(15)
C32 0.021(2) 0.019(2) 0.024(2) -0.0056(17) -0.0046(18) -0.0014(16)
C33 0.027(2) 0.028(2) 0.024(2) -0.0067(19) -0.0023(19) 0.0019(17)
C34 0.027(2) 0.030(2) 0.030(3) -0.010(2) 0.005(2) 0.0002(18)
C35 0.024(2) 0.028(2) 0.033(3) -0.011(2) -0.001(2) 0.0056(18)
C36 0.022(2) 0.013(2) 0.029(3) -0.0070(17) -0.0048(19) -0.0013(15)
C37 0.021(2) 0.012(2) 0.032(3) -0.0013(17) -0.0050(19) -0.0057(15)
N38 0.0284(19) 0.0179(18) 0.032(2) -0.0064(15) -0.0081(16) -0.0045(14)
N39 0.0232(19) 0.0199(19) 0.038(2) -0.0057(16) -0.0070(17) -0.0010(14)
C40 0.029(2) 0.012(2) 0.030(3) 0.0008(17) -0.011(2) -0.0046(16)
C41 0.041(3) 0.024(2) 0.030(3) -0.002(2) -0.010(2) -0.0070(19)
C42 0.043(3) 0.023(2) 0.045(3) 0.000(2) -0.023(3) -0.005(2)
C43 0.031(3) 0.022(2) 0.048(3) 0.002(2) -0.018(2) -0.0048(18)
C44 0.028(2) 0.021(2) 0.045(3) -0.003(2) -0.010(2) -0.0012(17)
C45 0.026(2) 0.015(2) 0.037(3) -0.0029(18) -0.009(2) -0.0060(16)
C53 0.042(3) 0.037(3) 0.047(3) 0.004(2) 0.010(2) -0.005(2)
C54 0.038(3) 0.036(3) 0.074(4) -0.006(3) 0.007(3) -0.002(2)
C55 0.045(3) 0.055(4) 0.056(4) -0.003(3) 0.006(3) 0.003(3)
C56 0.049(3) 0.070(4) 0.041(3) -0.005(3) 0.003(3) 0.001(3)
C57 0.061(4) 0.068(4) 0.053(4) -0.027(3) 0.001(3) 0.010(3)
C58 0.045(3) 0.055(4) 0.043(3) -0.002(3) 0.007(3) 0.005(2)
C59 0.044(3) 0.060(4) 0.074(4) -0.008(3) 0.011(3) -0.008(3)

loop_
_atom_type_symbol
_atom_type_description
_atom_type_scat_dispersion_real
_atom_type_scat_dispersion_imag
_atom_type_scat_source
C C 0.0033 0.0016 'International Tables Vol C Tables 4.2.6.8 and 6.1.1.4'
H H 0.0000 0.0000 'International Tables Vol C Tables 4.2.6.8 and 6.1.1.4'
B B 0.0013 0.0007 'International Tables Vol C Tables 4.2.6.8 and 6.1.1.4'
Fe Fe 0.3463 0.8444 'International Tables Vol C Tables 4.2.6.8 and 6.1.1.4'
N N 0.0061 0.0033 'International Tables Vol C Tables 4.2.6.8 and 6.1.1.4'

loop_
_geom_angle_atom_site_label_1
_geom_angle_atom_site_label_2
_geom_angle_atom_site_label_3
_geom_angle
_geom_angle_site_symmetry_3
N30 Fe1 N24 82.43(13) .
N30 Fe1 N15 95.77(13) .
N24 Fe1 N15 177.70(13) .
N30 Fe1 N4 175.90(13) .
N24 Fe1 N4 93.48(13) .
N15 Fe1 N4 88.31(13) .
N30 Fe1 N20 90.66(13) .
N24 Fe1 N20 87.52(12) .
N15 Fe1 N20 91.07(13) .
N4 Fe1 N20 89.00(13) .
N30 Fe1 N9 88.52(13) .
N24 Fe1 N9 93.81(12) .
N15 Fe1 N9 87.57(12) .
N4 Fe1 N9 91.92(13) .
N20 Fe1 N9 178.34(14) .
N8 B2 N3 109.9(3) .
N8 B2 H2A 109.7 .
N3 B2 H2A 109.7 .
N8 B2 H2B 109.7 .
N3 B2 H2B 109.7 .
H2A B2 H2B 108.2 .
C7 N3 N4 108.9(3) .
C7 N3 B2 127.6(3) .
N4 N3 B2 122.8(3) .
C5 N4 N3 105.7(3) .
C5 N4 Fe1 128.9(3) .
N3 N4 Fe1 124.7(3) .
N4 C5 C6 111.5(4) .
N4 C5 H5 124.2 .
C6 C5 H5 124.2 .
C7 C6 C5 104.2(4) .
C7 C6 H6 127.9 .
C5 C6 H6 127.9 .
N3 C7 C6 109.7(4) .
N3 C7 H7 125.2 .
C6 C7 H7 125.2 .
C12 N8 N9 109.1(4) .
C12 N8 B2 127.7(4) .
N9 N8 B2 123.1(3) .
C10 N9 N8 106.1(3) .
C10 N9 Fe1 128.0(3) .
N8 N9 Fe1 125.3(3) .
N9 C10 C11 111.5(4) .
N9 C10 H10 124.3 .
C11 C10 H10 124.3 .
C12 C11 C10 103.3(4) .
C12 C11 H11 128.3 .
C10 C11 H11 128.3 .
N8 C12 C11 110.1(4) .
N8 C12 H12 125.0 .
C11 C12 H12 125.0 .
N14 B13 N19 108.8(4) .
N14 B13 H13A 109.9 .
N19 B13 H13A 109.9 .
N14 B13 H13B 109.9 .
N19 B13 H13B 109.9 .
H13A B13 H13B 108.3 .
C18 N14 N15 109.9(3) .
C18 N14 B13 126.8(4) .
N15 N14 B13 123.2(3) .
C16 N15 N14 106.0(3) .
C16 N15 Fe1 127.6(3) .
N14 N15 Fe1 125.9(2) .
N15 C16 C17 110.1(4) .
N15 C16 H16 125.0 .
C17 C16 H16 125.0 .
C18 C17 C16 105.6(4) .
C18 C17 H17 127.2 .
C16 C17 H17 127.2 .
N14 C18 C17 108.4(4) .
N14 C18 H18 125.8 .
C17 C18 H18 125.8 .
C23 N19 N20 109.3(3) .
C23 N19 B13 126.3(4) .
N20 N19 B13 123.6(3) .
C21 N20 N19 105.4(3) .
C21 N20 Fe1 129.3(3) .
N19 N20 Fe1 124.7(2) .
N20 C21 C22 111.5(4) .
N20 C21 H21 124.2 .
C22 C21 H21 124.2 .
C23 C22 C21 104.2(4) .
C23 C22 H22 127.9 .
C21 C22 H22 127.9 .
N19 C23 C22 109.6(4) .
N19 C23 H23 125.2 .
C22 C23 H23 125.2 .
C29 N24 C25 117.5(3) .
C29 N24 Fe1 128.7(2) .
C25 N24 Fe1 113.3(3) .
N24 C25 C26 123.4(4) .
N24 C25 C31 115.9(3) .
C26 C25 C31 120.8(3) .
C27 C26 C25 117.8(3) .
C27 C26 C37 123.7(3) .
C25 C26 C37 118.5(4) .
C28 C27 C26 119.0(3) .
C28 C27 H27 120.5 .
C26 C27 H27 120.5 .
C27 C28 C29 119.9(4) .
C27 C28 H28 120.1 .
C29 C28 H28 120.1 .
N24 C29 C28 122.5(4) .
N24 C29 H29 118.8 .
C28 C29 H29 118.8 .
C35 N30 C31 116.6(3) .
C35 N30 Fe1 129.9(3) .
C31 N30 Fe1 113.5(3) .
N30 C31 C32 123.2(4) .
N30 C31 C25 114.6(3) .
C32 C31 C25 122.2(3) .
C31 C32 C33 118.8(3) .
C31 C32 C36 118.6(4) .
C33 C32 C36 122.6(3) .
C34 C33 C32 117.8(4) .
C34 C33 H33 121.1 .
C32 C33 H33 121.1 .
C33 C34 C35 120.8(4) .
C33 C34 H34 119.6 .
C35 C34 H34 119.6 .
N30 C35 C34 122.7(4) .
N30 C35 H35 118.6 .
C34 C35 H35 118.6 .
N38 C36 C37 122.9(3) .
N38 C36 C32 117.9(4) .
C37 C36 C32 119.2(3) .
N39 C37 C36 121.2(3) .
N39 C37 C26 117.9(4) .
C36 C37 C26 120.8(3) .
C36 N38 C40 116.0(4) .
C37 N39 C45 116.4(4) .
N38 C40 C45 121.6(3) .
N38 C40 C41 118.8(4) .
C45 C40 C41 119.6(4) .
C42 C41 C40 119.7(5) .
C42 C41 H41 120.1 .
C40 C41 H41 120.1 .
C41 C42 C43 121.1(4) .
C41 C42 H42 119.5 .
C43 C42 H42 119.5 .
C44 C43 C42 120.8(4) .
C44 C43 H43 119.6 .
C42 C43 H43 119.6 .
C43 C44 C45 119.7(5) .
C43 C44 H44 120.1 .
C45 C44 H44 120.1 .
N39 C45 C40 121.9(3) .
N39 C45 C44 119.0(4) .
C40 C45 C44 119.1(4) .
C51 C46 C47 121.6(10) .
C51 C46 C52 117.1(12) .
C47 C46 C52 121.2(11) .
C51 C46 C46 67.4(9) 2
C47 C46 C46 54.3(7) 2
C52 C46 C46 175.4(12) 2
C46 C47 C48 115.3(10) .
C46 C47 H47 122.3 .
C48 C47 H47 122.3 .
C49 C48 C47 124.9(12) .
C49 C48 H48 117.5 .
C47 C48 H48 117.5 .
C50 C49 C48 118.1(12) .
C50 C49 H49 121.0 .
C48 C49 H49 121.0 .
C49 C50 C51 119.7(12) .
C49 C50 H50 120.2 .
C51 C50 H50 120.2 .
C46 C51 C50 120.4(12) .
C46 C51 H51 119.8 .
C50 C51 H51 119.8 .
C46 C52 H52A 109.5 .
C46 C52 H52B 109.5 .
H52A C52 H52B 109.5 .
C46 C52 H52C 109.5 .
H52A C52 H52C 109.5 .
H52B C52 H52C 109.5 .
C54 C53 C58 118.3(5) .
C54 C53 C59 121.0(5) .
C58 C53 C59 120.7(4) .
C55 C54 C53 121.0(5) .
C55 C54 H54 119.5 .
C53 C54 H54 119.5 .
C56 C55 C54 120.7(5) .
C56 C55 H55 119.6 .
C54 C55 H55 119.6 .
C55 C56 C57 118.7(5) .
C55 C56 H56 120.6 .
C57 C56 H56 120.6 .
C58 C57 C56 121.2(5) .
C58 C57 H57 119.4 .
C56 C57 H57 119.4 .
C57 C58 C53 120.0(5) .
C57 C58 H58 120.0 .
C53 C58 H58 120.0 .
C53 C59 H59A 109.5 .
C53 C59 H59B 109.5 .
H59A C59 H59B 109.5 .
C53 C59 H59C 109.5 .
H59A C59 H59C 109.5 .
H59B C59 H59C 109.5 .

loop_
_geom_bond_atom_site_label_1
_geom_bond_atom_site_label_2
_geom_bond_distance
_geom_bond_site_symmetry_2
Fe1 N30 1.975(3) .
Fe1 N24 1.977(3) .
Fe1 N15 1.998(3) .
Fe1 N4 2.002(3) .
Fe1 N20 2.005(3) .
Fe1 N9 2.014(3) .
B2 N8 1.541(7) .
B2 N3 1.546(6) .
B2 H2A 0.9900 .
B2 H2B 0.9900 .
N3 C7 1.351(5) .
N3 N4 1.377(4) .
N4 C5 1.337(5) .
C5 C6 1.392(6) .
C5 H5 0.9500 .
C6 C7 1.367(6) .
C6 H6 0.9500 .
C7 H7 0.9500 .
N8 C12 1.335(5) .
N8 N9 1.365(4) .
N9 C10 1.332(5) .
C10 C11 1.392(6) .
C10 H10 0.9500 .
C11 C12 1.374(6) .
C11 H11 0.9500 .
C12 H12 0.9500 .
B13 N14 1.536(6) .
B13 N19 1.536(6) .
B13 H13A 0.9900 .
B13 H13B 0.9900 .
N14 C18 1.350(5) .
N14 N15 1.367(4) .
N15 C16 1.345(5) .
C16 C17 1.395(6) .
C16 H16 0.9500 .
C17 C18 1.364(6) .
C17 H17 0.9500 .
C18 H18 0.9500 .
N19 C23 1.348(5) .
N19 N20 1.364(4) .
N20 C21 1.339(5) .
C21 C22 1.387(6) .
C21 H21 0.9500 .
C22 C23 1.356(7) .
C22 H22 0.9500 .
C23 H23 0.9500 .
N24 C29 1.345(5) .
N24 C25 1.356(5) .
C25 C26 1.407(5) .
C25 C31 1.439(6) .
C26 C27 1.397(6) .
C26 C37 1.462(5) .
C27 C28 1.378(5) .
C27 H27 0.9500 .
C28 C29 1.396(5) .
C28 H28 0.9500 .
C29 H29 0.9500 .
N30 C35 1.340(5) .
N30 C31 1.373(4) .
C31 C32 1.393(5) .
C32 C33 1.394(6) .
C32 C36 1.476(5) .
C33 C34 1.373(5) .
C33 H33 0.9500 .
C34 C35 1.390(6) .
C34 H34 0.9500 .
C35 H35 0.9500 .
C36 N38 1.329(5) .
C36 C37 1.431(6) .
C37 N39 1.339(5) .
N38 C40 1.362(5) .
N39 C45 1.360(5) .
C40 C45 1.416(6) .
C40 C41 1.423(6) .
C41 C42 1.366(6) .
C41 H41 0.9500 .
C42 C43 1.403(7) .
C42 H42 0.9500 .
C43 C44 1.375(6) .
C43 H43 0.9500 .
C44 C45 1.423(5) .
C44 H44 0.9500 .
C46 C51 1.330(15) .
C46 C47 1.392(14) .
C46 C52 1.498(13) .
C46 C46 1.799(18) 2
C47 C48 1.416(15) .
C47 H47 0.9500 .
C48 C49 1.352(17) .
C48 H48 0.9500 .
C49 C50 1.343(15) .
C49 H49 0.9500 .
C50 C51 1.452(15) .
C50 H50 0.9500 .
C51 H51 0.9500 .
C52 H52A 0.9800 .
C52 H52B 0.9800 .
C52 H52C 0.9800 .
C53 C54 1.391(7) .
C53 C58 1.396(7) .
C53 C59 1.516(7) .
C54 C55 1.379(7) .
C54 H54 0.9500 .
C55 C56 1.373(7) .
C55 H55 0.9500 .
C56 C57 1.389(7) .
C56 H56 0.9500 .
C57 C58 1.380(7) .
C57 H57 0.9500 .
C58 H58 0.9500 .
C59 H59A 0.9800 .
C59 H59B 0.9800 .
C59 H59C 0.9800 .
